data_4304587
loop_
_publ_author_name
'Chelladurai Ganesamoorthy'
'Maravanji S. Balakrishna'
'Joel T. Mague'
'Heikki M. Tuononen'

_publ_section_title
;
Bi-, Tetra-, and Hexanuclear AuI and Binuclear AgI Complexes and
AgI Coordination Polymers Containing Phenylaminobis(phosphonite),
PhN{P(OC6H4OMe-o)2}2, and Pyridyl Ligands
;
_journal_name_full 'Inorganic Chemistry'
_journal_page_first 2764
_journal_page_last 2776
_journal_paper_doi 10.1021/ic702133f
_journal_volume 47
_journal_year 2008
_chemical_formula_sum 'C34 H33 Au2 Cl2 N O8 P2'
_chemical_formula_weight 1110.39
_chemical_name_systematic
; 
 Diiodo(\m~2~-bis(bis(o-methoxyphenyl)phosphino)
phenylamine)digold(I)  
;
_space_group_IT_number 15
_symmetry_cell_setting monoclinic
_symmetry_space_group_name_Hall '-C 2yc'
_symmetry_space_group_name_H-M 'C 1 2/c 1'
_atom_sites_solution_hydrogens geom
_atom_sites_solution_primary Patterson
_atom_sites_solution_secondary difmap
_audit_creation_method SHELXL-97
_cell_angle_alpha 90.00
_cell_angle_beta 95.135(1)
_cell_angle_gamma 90.00
_cell_formula_units_Z 4
_cell_length_a 10.9637(8)
_cell_length_b 15.702(1)
_cell_length_c 20.422(1)
_cell_measurement_reflns_used 6098
_cell_measurement_temperature 100(2)
_cell_measurement_theta_max 28.24
_cell_measurement_theta_min 2.27
_cell_volume 3501.6(4)
_computing_cell_refinement 'Bruker SMART (Bruker-AXS, 2000)'
_computing_data_collection 'Bruker SMART (Bruker-AXS, 2000)'
_computing_data_reduction 'Bruker SAINT+ (Bruker-AXS, 2004)'
_computing_molecular_graphics 'Bruker SHELXTL (Bruker-AXS, 2000a)'
_computing_publication_material 'Bruker SHELXTL (Bruker-AXS, 2000a)'
_computing_structure_refinement 'SHELXL-97 (Sheldrick, 1997)'
_computing_structure_solution 'SHELXS-97 (Sheldrick, 1997)'
_diffrn_ambient_temperature 100(2)
_diffrn_measured_fraction_theta_full 0.969
_diffrn_measured_fraction_theta_max 0.969
_diffrn_measurement_device_type 'Bruker-AXS Smart APEX CCD area detector'
_diffrn_measurement_method 'phi and omega scans'
_diffrn_radiation_monochromator graphite
_diffrn_radiation_source 'fine-focus sealed tube'
_diffrn_radiation_type MoK\a
_diffrn_radiation_wavelength 0.71073
_diffrn_reflns_av_R_equivalents 0.0198
_diffrn_reflns_av_sigmaI/netI 0.0198
_diffrn_reflns_limit_h_max 14
_diffrn_reflns_limit_h_min -14
_diffrn_reflns_limit_k_max 20
_diffrn_reflns_limit_k_min -20
_diffrn_reflns_limit_l_max 27
_diffrn_reflns_limit_l_min -26
_diffrn_reflns_number 15466
_diffrn_reflns_theta_full 28.29
_diffrn_reflns_theta_max 28.29
_diffrn_reflns_theta_min 2.00
_exptl_absorpt_coefficient_mu 8.666
_exptl_absorpt_correction_T_max 0.5440
_exptl_absorpt_correction_T_min 0.3873
_exptl_absorpt_correction_type multi-scan
_exptl_absorpt_process_details 'SADABS (Sheldrick, 2002)'
_exptl_crystal_colour Colorless
_exptl_crystal_density_diffrn 2.106
_exptl_crystal_density_method 'not measured'
_exptl_crystal_description Plate
_exptl_crystal_F_000 2120
_exptl_crystal_size_max 0.17
_exptl_crystal_size_mid 0.11
_exptl_crystal_size_min 0.08
_refine_diff_density_max 1.703
_refine_diff_density_min -0.570
_refine_diff_density_rms 0.111
_refine_ls_extinction_method none
_refine_ls_goodness_of_fit_ref 1.044
_refine_ls_hydrogen_treatment constr
_refine_ls_matrix_type full
_refine_ls_number_parameters 225
_refine_ls_number_reflns 4218
_refine_ls_number_restraints 0
_refine_ls_restrained_S_all 1.044
_refine_ls_R_factor_all 0.0193
_refine_ls_R_factor_gt 0.0180
_refine_ls_shift/su_max 0.006
_refine_ls_shift/su_mean 0.000
_refine_ls_structure_factor_coef Fsqd
_refine_ls_weighting_details 'calc w=1/[\s^2^(Fo^2^)+(0.0225P)^2^+6.7997P] where P=(Fo^2^+2Fc^2^)/3'
_refine_ls_weighting_scheme calc
_refine_ls_wR_factor_gt 0.0428
_refine_ls_wR_factor_ref 0.0434
_reflns_number_gt 3996
_reflns_number_total 4218
_reflns_threshold_expression >2\s(I)
_cod_data_source_file ic702133f-file001_1.cif
_cod_data_source_block msb202
_cod_depositor_comments
;
The following automatic conversions were performed:
'_symmetry_cell_setting' value 'Monoclinic' changed to 'monoclinic'
according to '/home/saulius/struct/CIF-dictionaries/cif_core.dic'
dictionary named 'cif_core.dic' version 2.4.1 from 2010-06-29.

Automatic conversion script
Id: cif_fix_enum 1527 2010-12-29 10:47:43Z saulius 
;
_cod_database_code 4304587

loop_
_symmetry_equiv_pos_as_xyz
'x, y, z'
'-x, y, -z+1/2'
'x+1/2, y+1/2, z'
'-x+1/2, y+1/2, -z+1/2'
'-x, -y, -z'
'x, -y, z-1/2'
'-x+1/2, -y+1/2, -z'
'x+1/2, -y+1/2, z-1/2'

loop_
_atom_site_label
_atom_site_type_symbol
_atom_site_fract_x
_atom_site_fract_y
_atom_site_fract_z
_atom_site_U_iso_or_equiv
_atom_site_adp_type
_atom_site_occupancy
_atom_site_symmetry_multiplicity
_atom_site_calc_flag
_atom_site_refinement_flags
_atom_site_disorder_assembly
_atom_site_disorder_group
Au Au 0.469454(8) 0.761330(6) 0.823255(4) 0.01270(4) Uani 1 1 d . . .
Cl Cl 0.40933(6) 0.62440(4) 0.84034(3) 0.01973(13) Uani 1 1 d . . .
P P 0.53704(6) 0.89335(4) 0.81896(3) 0.01239(12) Uani 1 1 d . . .
O1 O 0.68271(15) 0.90458(11) 0.82562(8) 0.0149(3) Uani 1 1 d . . .
O2 O 0.74200(19) 0.73794(11) 0.83436(10) 0.0207(4) Uani 1 1 d . . .
O3 O 0.49721(15) 0.95407(11) 0.87609(8) 0.0146(3) Uani 1 1 d . . .
O4 O 0.26333(16) 0.94740(13) 0.82797(9) 0.0205(4) Uani 1 1 d . . .
N N 0.5000 0.94905(18) 0.7500 0.0128(6) Uani 1 2 d S . .
C1 C 0.7545(2) 0.87442(16) 0.88149(12) 0.0147(5) Uani 1 1 d . . .
C2 C 0.7965(2) 0.93140(17) 0.92948(12) 0.0189(5) Uani 1 1 d . . .
H2 H 0.7740 0.9897 0.9258 0.023 Uiso 1 1 calc R . .
C3 C 0.8723(2) 0.90318(19) 0.98361(13) 0.0231(6) Uani 1 1 d . . .
H3 H 0.9021 0.9421 1.0169 0.028 Uiso 1 1 calc R . .
C4 C 0.9036(2) 0.8182(2) 0.98830(13) 0.0231(6) Uani 1 1 d . . .
H4 H 0.9538 0.7985 1.0255 0.028 Uiso 1 1 calc R . .
C5 C 0.8625(3) 0.76110(17) 0.93933(15) 0.0206(6) Uani 1 1 d . . .
H5 H 0.8863 0.7030 0.9429 0.025 Uiso 1 1 calc R . .
C6 C 0.7868(2) 0.78831(17) 0.88516(12) 0.0158(5) Uani 1 1 d . . .
C7 C 0.7559(3) 0.64767(17) 0.84295(15) 0.0241(6) Uani 1 1 d . . .
H7A H 0.8432 0.6330 0.8466 0.036 Uiso 1 1 calc R . .
H7B H 0.7141 0.6182 0.8051 0.036 Uiso 1 1 calc R . .
H7C H 0.7201 0.6302 0.8831 0.036 Uiso 1 1 calc R . .
C8 C 0.4086(2) 0.92430(16) 0.91661(12) 0.0152(5) Uani 1 1 d . . .
C9 C 0.4454(3) 0.90045(17) 0.97986(13) 0.0195(5) Uani 1 1 d . . .
H9 H 0.5292 0.9044 0.9959 0.023 Uiso 1 1 calc R . .
C10 C 0.3592(3) 0.87043(18) 1.02058(14) 0.0237(6) Uani 1 1 d . . .
H10 H 0.3833 0.8540 1.0646 0.028 Uiso 1 1 calc R . .
C11 C 0.2374(3) 0.86507(19) 0.99541(14) 0.0263(6) Uani 1 1 d . . .
H11 H 0.1783 0.8437 1.0225 0.032 Uiso 1 1 calc R . .
C12 C 0.2000(3) 0.89029(18) 0.93147(14) 0.0229(6) Uani 1 1 d . . .
H12 H 0.1162 0.8866 0.9153 0.027 Uiso 1 1 calc R . .
C13 C 0.2860(2) 0.92101(16) 0.89132(12) 0.0169(5) Uani 1 1 d . . .
C14 C 0.1397(3) 0.9427(2) 0.79938(15) 0.0288(7) Uani 1 1 d . . .
H14A H 0.1108 0.8838 0.8009 0.043 Uiso 1 1 calc R . .
H14B H 0.1358 0.9619 0.7536 0.043 Uiso 1 1 calc R . .
H14C H 0.0877 0.9793 0.8241 0.043 Uiso 1 1 calc R . .
C15 C 0.5000 1.0423(2) 0.7500 0.0140(7) Uani 1 2 d S . .
C16 C 0.5932(2) 1.08619(16) 0.78582(12) 0.0168(5) Uani 1 1 d . . .
H16 H 0.6576 1.0560 0.8098 0.020 Uiso 1 1 calc R . .
C17 C 0.5919(2) 1.17458(17) 0.78638(13) 0.0210(5) Uani 1 1 d . . .
H17 H 0.6544 1.2048 0.8119 0.025 Uiso 1 1 calc R . .
C18 C 0.5000 1.2189(3) 0.7500 0.0257(9) Uani 1 2 d S . .
H18 H 0.5000 1.2794 0.7500 0.031 Uiso 1 2 calc SR . .

loop_
_atom_site_aniso_label
_atom_site_aniso_U_11
_atom_site_aniso_U_22
_atom_site_aniso_U_33
_atom_site_aniso_U_23
_atom_site_aniso_U_13
_atom_site_aniso_U_12
Au 0.01325(6) 0.01203(6) 0.01275(6) 0.00069(3) 0.00078(4) -0.00047(3)
Cl 0.0210(3) 0.0153(3) 0.0228(3) 0.0027(2) 0.0012(2) -0.0046(2)
P 0.0123(3) 0.0118(3) 0.0128(3) 0.0005(2) -0.0004(2) 0.0001(2)
O1 0.0132(8) 0.0164(9) 0.0146(8) 0.0025(7) -0.0013(6) 0.0001(7)
O2 0.0238(10) 0.0149(9) 0.0227(10) -0.0021(7) -0.0020(8) 0.0040(7)
O3 0.0165(8) 0.0144(9) 0.0130(8) -0.0015(7) 0.0011(6) -0.0014(7)
O4 0.0170(9) 0.0246(10) 0.0192(9) -0.0014(8) -0.0033(7) 0.0012(7)
N 0.0166(14) 0.0094(14) 0.0121(14) 0.000 -0.0014(11) 0.000
C1 0.0109(11) 0.0185(12) 0.0149(12) 0.0033(9) 0.0013(9) 0.0015(9)
C2 0.0170(12) 0.0185(13) 0.0207(13) -0.0011(10) -0.0008(10) -0.0006(10)
C3 0.0204(13) 0.0310(15) 0.0174(13) -0.0033(11) -0.0010(10) -0.0043(11)
C4 0.0136(12) 0.0363(16) 0.0185(13) 0.0066(11) -0.0026(10) -0.0008(11)
C5 0.0165(13) 0.0212(14) 0.0239(15) 0.0063(10) 0.0003(11) 0.0037(10)
C6 0.0130(11) 0.0172(12) 0.0175(12) 0.0004(10) 0.0022(9) -0.0001(9)
C7 0.0243(14) 0.0147(13) 0.0335(16) -0.0028(11) 0.0041(12) 0.0034(10)
C8 0.0188(12) 0.0111(11) 0.0163(12) -0.0013(9) 0.0053(9) 0.0009(9)
C9 0.0248(13) 0.0155(12) 0.0181(13) 0.0002(10) 0.0006(10) 0.0022(10)
C10 0.0341(16) 0.0198(14) 0.0181(13) 0.0011(11) 0.0071(11) 0.0035(11)
C11 0.0321(16) 0.0203(14) 0.0285(16) 0.0001(11) 0.0147(13) -0.0016(11)
C12 0.0185(13) 0.0205(14) 0.0303(15) -0.0062(11) 0.0063(11) -0.0028(10)
C13 0.0199(13) 0.0121(12) 0.0187(12) -0.0043(9) 0.0019(10) 0.0012(9)
C14 0.0203(14) 0.0312(16) 0.0329(16) -0.0049(13) -0.0090(12) -0.0003(12)
C15 0.0165(16) 0.0101(16) 0.0157(17) 0.000 0.0030(13) 0.000
C16 0.0176(12) 0.0152(12) 0.0170(12) 0.0016(10) -0.0030(9) -0.0002(9)
C17 0.0232(13) 0.0161(13) 0.0225(14) -0.0022(10) -0.0050(10) -0.0043(10)
C18 0.031(2) 0.0130(18) 0.032(2) 0.000 -0.0042(17) 0.000

loop_
_atom_type_symbol
_atom_type_description
_atom_type_scat_dispersion_real
_atom_type_scat_dispersion_imag
_atom_type_scat_source
C C 0.0033 0.0016 'International Tables Vol C Tables 4.2.6.8 and 6.1.1.4'
H H 0.0000 0.0000 'International Tables Vol C Tables 4.2.6.8 and 6.1.1.4'
N N 0.0061 0.0033 'International Tables Vol C Tables 4.2.6.8 and 6.1.1.4'
O O 0.0106 0.0060 'International Tables Vol C Tables 4.2.6.8 and 6.1.1.4'
P P 0.1023 0.0942 'International Tables Vol C Tables 4.2.6.8 and 6.1.1.4'
Cl Cl 0.1484 0.1585 'International Tables Vol C Tables 4.2.6.8 and 6.1.1.4'
Au Au -2.0133 8.8022 'International Tables Vol C Tables 4.2.6.8 and 6.1.1.4'

loop_
_geom_angle_atom_site_label_1
_geom_angle_atom_site_label_2
_geom_angle_atom_site_label_3
_geom_angle
_geom_angle_site_symmetry_1
_geom_angle_site_symmetry_3
_geom_angle_publ_flag
P Au Cl 173.21(2) . . ?
P Au Au 81.971(16) . 2_656 ?
Cl Au Au 103.637(16) . 2_656 ?
O3 P O1 102.01(9) . . ?
O3 P N 103.92(10) . . ?
O1 P N 100.30(7) . . ?
O3 P Au 114.65(7) . . ?
O1 P Au 115.87(7) . . ?
N P Au 117.82(8) . . ?
C1 O1 P 120.83(15) . . ?
C6 O2 C7 117.0(2) . . ?
C8 O3 P 118.56(15) . . ?
C13 O4 C14 117.3(2) . . ?
C15 N P 121.45(9) . 2_656 ?
C15 N P 121.45(9) . . ?
P N P 117.11(17) 2_656 . ?
C2 C1 C6 121.6(2) . . ?
C2 C1 O1 119.1(2) . . ?
C6 C1 O1 119.3(2) . . ?
C1 C2 C3 119.7(3) . . ?
C1 C2 H2 120.1 . . ?
C3 C2 H2 120.1 . . ?
C4 C3 C2 119.3(3) . . ?
C4 C3 H3 120.4 . . ?
C2 C3 H3 120.4 . . ?
C3 C4 C5 120.8(2) . . ?
C3 C4 H4 119.6 . . ?
C5 C4 H4 119.6 . . ?
C4 C5 C6 120.5(3) . . ?
C4 C5 H5 119.8 . . ?
C6 C5 H5 119.8 . . ?
O2 C6 C5 125.3(2) . . ?
O2 C6 C1 116.7(2) . . ?
C5 C6 C1 118.1(2) . . ?
O2 C7 H7A 109.5 . . ?
O2 C7 H7B 109.5 . . ?
H7A C7 H7B 109.5 . . ?
O2 C7 H7C 109.5 . . ?
H7A C7 H7C 109.5 . . ?
H7B C7 H7C 109.5 . . ?
C9 C8 C13 122.0(2) . . ?
C9 C8 O3 118.9(2) . . ?
C13 C8 O3 119.1(2) . . ?
C8 C9 C10 119.8(3) . . ?
C8 C9 H9 120.1 . . ?
C10 C9 H9 120.1 . . ?
C11 C10 C9 118.6(3) . . ?
C11 C10 H10 120.7 . . ?
C9 C10 H10 120.7 . . ?
C12 C11 C10 121.5(3) . . ?
C12 C11 H11 119.2 . . ?
C10 C11 H11 119.2 . . ?
C13 C12 C11 119.6(3) . . ?
C13 C12 H12 120.2 . . ?
C11 C12 H12 120.2 . . ?
O4 C13 C12 126.2(2) . . ?
O4 C13 C8 115.3(2) . . ?
C12 C13 C8 118.4(2) . . ?
O4 C14 H14A 109.5 . . ?
O4 C14 H14B 109.5 . . ?
H14A C14 H14B 109.5 . . ?
O4 C14 H14C 109.5 . . ?
H14A C14 H14C 109.5 . . ?
H14B C14 H14C 109.5 . . ?
C16 C15 C16 120.4(3) 2_656 . ?
C16 C15 N 119.78(16) 2_656 . ?
C16 C15 N 119.79(16) . . ?
C15 C16 C17 119.6(2) . . ?
C15 C16 H16 120.2 . . ?
C17 C16 H16 120.2 . . ?
C18 C17 C16 120.4(3) . . ?
C18 C17 H17 119.8 . . ?
C16 C17 H17 119.8 . . ?
C17 C18 C17 119.7(4) 2_656 . ?
C17 C18 H18 120.2 2_656 . ?
C17 C18 H18 120.2 . . ?

loop_
_geom_bond_atom_site_label_1
_geom_bond_atom_site_label_2
_geom_bond_distance
_geom_bond_site_symmetry_2
_geom_bond_publ_flag
Au P 2.2059(6) . ?
Au Cl 2.2849(6) . ?
Au Au 3.1240(3) 2_656 ?
P O3 1.5977(18) . ?
P O1 1.6004(18) . ?
P N 1.6765(16) . ?
O1 C1 1.409(3) . ?
O2 C6 1.361(3) . ?
O2 C7 1.435(3) . ?
O3 C8 1.411(3) . ?
O4 C13 1.360(3) . ?
O4 C14 1.429(3) . ?
N C15 1.465(4) . ?
N P 1.6765(16) 2_656 ?
C1 C2 1.376(4) . ?
C1 C6 1.398(4) . ?
C2 C3 1.394(4) . ?
C2 H2 0.9500 . ?
C3 C4 1.379(4) . ?
C3 H3 0.9500 . ?
C4 C5 1.388(4) . ?
C4 H4 0.9500 . ?
C5 C6 1.389(4) . ?
C5 H5 0.9500 . ?
C7 H7A 0.9800 . ?
C7 H7B 0.9800 . ?
C7 H7C 0.9800 . ?
C8 C9 1.370(4) . ?
C8 C13 1.397(4) . ?
C9 C10 1.395(4) . ?
C9 H9 0.9500 . ?
C10 C11 1.390(4) . ?
C10 H10 0.9500 . ?
C11 C12 1.391(4) . ?
C11 H11 0.9500 . ?
C12 C13 1.390(4) . ?
C12 H12 0.9500 . ?
C14 H14A 0.9800 . ?
C14 H14B 0.9800 . ?
C14 H14C 0.9800 . ?
C15 C16 1.386(3) 2_656 ?
C15 C16 1.386(3) . ?
C16 C17 1.388(4) . ?
C16 H16 0.9500 . ?
C17 C18 1.385(3) . ?
C17 H17 0.9500 . ?
C18 C17 1.385(3) 2_656 ?
C18 H18 0.9500 . ?
